data_7215116
loop_
_publ_author_name
'Wen, Lili'
'Zhou, Li'
'Zhang, Bingguang'
'Meng, Xianggao'
'Qu, Hua'
'Li, Dongfeng'

_publ_section_title
;
 Multifunctional amino-decorated metal--organic frameworks:
 nonlinear-optic, ferroelectric, fluorescence sensing and photocatalytic
 properties
;
_journal_issue 42
_journal_name_full 'Journal of Materials Chemistry'
_journal_page_first 22603
_journal_paper_doi 10.1039/c2jm34349e
_journal_volume 22
_journal_year 2012
_chemical_formula_moiety 'C22 H19 N5 O4 Zn, 2(C3 H7 N O)'
_chemical_formula_sum 'C28 H33 N7 O6 Zn'
_chemical_formula_weight 628.98
_chemical_name_systematic
;
?
;
_space_group_IT_number 9
_symmetry_cell_setting monoclinic
_symmetry_space_group_name_Hall 'C -2yc'
_symmetry_space_group_name_H-M 'C 1 c 1'
_atom_sites_solution_hydrogens geom
_atom_sites_solution_primary direct
_atom_sites_solution_secondary difmap
_audit_creation_method SHELXL-97
_cell_angle_alpha 90.00
_cell_angle_beta 116.01(3)
_cell_angle_gamma 90.00
_cell_formula_units_Z 4
_cell_length_a 20.661(4)
_cell_length_b 11.567(2)
_cell_length_c 14.227(3)
_cell_measurement_reflns_used 2715
_cell_measurement_temperature 291(2)
_cell_measurement_theta_max 23.52
_cell_measurement_theta_min 2.11
_cell_volume 3055.7(13)
_computing_cell_refinement SMART
_computing_data_collection 'SMART (Bruker, 2000)'
_computing_data_reduction 'SAINT (Bruker, 2000)'
_computing_molecular_graphics SHELXTL
_computing_publication_material SHELXTL
_computing_structure_refinement SHELXTL
_computing_structure_solution 'SHELXTL (Bruker, 2000)'
_diffrn_ambient_temperature 291(2)
_diffrn_measured_fraction_theta_full 1.000
_diffrn_measured_fraction_theta_max 1.000
_diffrn_measurement_device_type 'Bruker Smart Apex CCD'
_diffrn_measurement_method 'phi and omega scans'
_diffrn_radiation_monochromator graphite
_diffrn_radiation_source 'sealed tube'
_diffrn_radiation_type MoK\a
_diffrn_radiation_wavelength 0.71073
_diffrn_reflns_av_R_equivalents 0.0351
_diffrn_reflns_av_sigmaI/netI 0.0587
_diffrn_reflns_limit_h_max 22
_diffrn_reflns_limit_h_min -24
_diffrn_reflns_limit_k_max 13
_diffrn_reflns_limit_k_min -10
_diffrn_reflns_limit_l_max 17
_diffrn_reflns_limit_l_min -16
_diffrn_reflns_number 8464
_diffrn_reflns_theta_full 25.36
_diffrn_reflns_theta_max 25.36
_diffrn_reflns_theta_min 2.07
_exptl_absorpt_coefficient_mu 0.855
_exptl_absorpt_correction_T_max 0.8341
_exptl_absorpt_correction_T_min 0.7957
_exptl_absorpt_correction_type multi-scan
_exptl_absorpt_process_details 'SADABS; Bruker, 2000'
_exptl_crystal_density_diffrn 1.367
_exptl_crystal_density_method 'not measured'
_exptl_crystal_F_000 1312
_exptl_crystal_size_max 0.28
_exptl_crystal_size_mid 0.24
_exptl_crystal_size_min 0.22
_refine_diff_density_max 0.272
_refine_diff_density_min -0.519
_refine_diff_density_rms 0.067
_refine_ls_abs_structure_details 'Flack H D (1983), Acta Cryst. A39, 876-881'
_refine_ls_abs_structure_Flack 0.02(2)
_refine_ls_extinction_method none
_refine_ls_goodness_of_fit_ref 1.090
_refine_ls_hydrogen_treatment constr
_refine_ls_matrix_type full
_refine_ls_number_parameters 372
_refine_ls_number_reflns 4519
_refine_ls_number_restraints 2
_refine_ls_restrained_S_all 1.090
_refine_ls_R_factor_all 0.0714
_refine_ls_R_factor_gt 0.0587
_refine_ls_shift/su_max 0.000
_refine_ls_shift/su_mean 0.000
_refine_ls_structure_factor_coef Fsqd
_refine_ls_weighting_details 'calc w=1/[\s^2^(Fo^2^)+(0.07P)^2^+1.99P] where P=(Fo^2^+2Fc^2^)/3'
_refine_ls_weighting_scheme calc
_refine_ls_wR_factor_gt 0.1292
_refine_ls_wR_factor_ref 0.1331
_reflns_number_gt 3832
_reflns_number_total 4519
_reflns_threshold_expression >2sigma(I)
_cod_data_source_file c2jm34349e.txt
_cod_data_source_block 2
_cod_depositor_comments
;
The following automatic conversions were performed:

'_symmetry_cell_setting' value 'Monoclinic' changed to 'monoclinic'
according to
/usr/data/users/saulius/automatic-downloads/retrospective/RSC/lib/dictionaries/cif_core.dic
dictionary named 'cif_core.dic' version 2.4.2 from 2011-04-26.

Automatic conversion script
Id: cif_fix_values 2281 2013-09-26 08:29:07Z andrius 
;
_cod_original_sg_symbol_Hall 'C -2yc '
_cod_original_sg_symbol_H-M 'Cc '
_cod_database_code 7215116

loop_
_symmetry_equiv_pos_as_xyz
'x, y, z'
'x, -y, z+1/2'
'x+1/2, y+1/2, z'
'x+1/2, -y+1/2, z+1/2'

loop_
_atom_site_label
_atom_site_type_symbol
_atom_site_fract_x
_atom_site_fract_y
_atom_site_fract_z
_atom_site_U_iso_or_equiv
_atom_site_adp_type
_atom_site_occupancy
_atom_site_symmetry_multiplicity
_atom_site_calc_flag
_atom_site_refinement_flags
C1 C 0.0083(5) 0.4124(6) 0.1180(7) 0.052(2) Uani 1 1 d .
C2 C -0.0550(4) 0.3346(7) 0.0540(6) 0.0413(18) Uani 1 1 d .
C3 C -0.1164(4) 0.3798(6) -0.0279(6) 0.0403(19) Uani 1 1 d .
C4 C -0.1695(4) 0.2948(8) -0.0891(6) 0.051(2) Uani 1 1 d .
H4 H -0.2109 0.3199 -0.1461 0.061 Uiso 1 1 calc R
C5 C -0.1615(4) 0.1783(7) -0.0670(5) 0.0405(19) Uani 1 1 d .
C6 C -0.0989(4) 0.1460(6) 0.0158(6) 0.045(2) Uani 1 1 d .
H6 H -0.0932 0.0676 0.0317 0.054 Uiso 1 1 calc R
C7 C -0.0452(5) 0.2151(6) 0.0760(7) 0.046(2) Uani 1 1 d .
H7 H -0.0034 0.1863 0.1299 0.055 Uiso 1 1 calc R
C8 C -0.2158(4) 0.0891(8) -0.1298(6) 0.042(2) Uani 1 1 d .
C9 C 0.1742(4) 0.6346(7) 0.4337(5) 0.043(2) Uani 1 1 d .
H9 H 0.2231 0.6416 0.4523 0.051 Uiso 1 1 calc R
C10 C 0.0564(4) 0.5912(7) 0.3429(6) 0.046(2) Uani 1 1 d .
H10 H 0.0131 0.5631 0.2917 0.055 Uiso 1 1 calc R
C11 C 0.0656(5) 0.6603(7) 0.4298(6) 0.046(2) Uani 1 1 d .
H11 H 0.0292 0.6859 0.4465 0.055 Uiso 1 1 calc R
C12 C 0.1699(4) 0.7710(7) 0.5704(6) 0.0414(18) Uani 1 1 d .
H12A H 0.1484 0.7619 0.6185 0.050 Uiso 1 1 calc R
H12B H 0.2213 0.7582 0.6092 0.050 Uiso 1 1 calc R
C13 C 0.1570(3) 0.8904(4) 0.5284(4) 0.054(2) Uani 1 1 d G
C14 C 0.1980(3) 0.9421(4) 0.4844(4) 0.061(3) Uani 1 1 d G
H14 H 0.2357 0.9016 0.4807 0.073 Uiso 1 1 calc R
C15 C 0.1825(3) 1.0542(4) 0.4457(4) 0.050(2) Uani 1 1 d G
H15 H 0.2099 1.0887 0.4162 0.060 Uiso 1 1 calc R
C16 C 0.1261(3) 1.1146(4) 0.4511(3) 0.0369(16) Uani 1 1 d G
C17 C 0.0851(2) 1.0629(4) 0.4952(3) 0.0379(18) Uani 1 1 d G
H17 H 0.0474 1.1033 0.4988 0.046 Uiso 1 1 calc R
C18 C 0.1006(3) 0.9508(4) 0.5338(3) 0.0418(19) Uani 1 1 d G
H18 H 0.0732 0.9162 0.5633 0.050 Uiso 1 1 calc R
C19 C 0.1034(5) 1.2370(6) 0.4075(5) 0.0425(19) Uani 1 1 d .
H19A H 0.1185 1.2544 0.3534 0.051 Uiso 1 1 calc R
H19B H 0.0517 1.2472 0.3796 0.051 Uiso 1 1 calc R
C20 C 0.1063(5) 1.3718(7) 0.5566(6) 0.049(2) Uani 1 1 d .
H20 H 0.0571 1.3721 0.5378 0.059 Uiso 1 1 calc R
C21 C 0.2278(4) 1.4147(7) 0.6361(7) 0.047(2) Uani 1 1 d .
H21 H 0.2717 1.4465 0.6822 0.056 Uiso 1 1 calc R
C22 C 0.2170(4) 1.3434(7) 0.5489(6) 0.0406(19) Uani 1 1 d .
H22 H 0.2513 1.3225 0.5264 0.049 Uiso 1 1 calc R
C23 C 0.3148(3) 0.2222(5) 0.8389(5) 0.0423(14) Uani 1 1 d .
H23 H 0.2924 0.2684 0.8695 0.051 Uiso 1 1 calc R
C24 C 0.2025(4) 0.1160(7) 0.7351(6) 0.0578(19) Uani 1 1 d .
H24A H 0.1979 0.0423 0.7625 0.087 Uiso 1 1 calc R
H24B H 0.1738 0.1169 0.6607 0.087 Uiso 1 1 calc R
H24C H 0.1862 0.1758 0.7665 0.087 Uiso 1 1 calc R
C25 C 0.3129(4) 0.0634(5) 0.7013(5) 0.0452(15) Uani 1 1 d .
H25A H 0.3498 0.1076 0.6942 0.068 Uiso 1 1 calc R
H25B H 0.2765 0.0428 0.6333 0.068 Uiso 1 1 calc R
H25C H 0.3336 -0.0055 0.7407 0.068 Uiso 1 1 calc R
C26 C 0.4110(4) 0.2715(7) 0.1014(5) 0.048(2) Uani 1 1 d .
H26 H 0.4315 0.2287 0.0661 0.057 Uiso 1 1 calc R
C27 C 0.4139(3) 0.4156(5) 0.2351(5) 0.0392(14) Uani 1 1 d .
H27A H 0.3629 0.4055 0.1960 0.059 Uiso 1 1 calc R
H27B H 0.4251 0.4966 0.2433 0.059 Uiso 1 1 calc R
H27C H 0.4298 0.3804 0.3027 0.059 Uiso 1 1 calc R
C28 C 0.5259(4) 0.3796(7) 0.1838(5) 0.0494(16) Uani 1 1 d .
H28A H 0.5393 0.3148 0.1540 0.074 Uiso 1 1 calc R
H28B H 0.5600 0.3884 0.2557 0.074 Uiso 1 1 calc R
H28C H 0.5254 0.4485 0.1458 0.074 Uiso 1 1 calc R
N1 N 0.1251(4) 0.5733(6) 0.3488(5) 0.0412(17) Uani 1 1 d .
N2 N 0.1390(4) 0.6832(6) 0.4860(6) 0.0450(17) Uani 1 1 d .
N3 N 0.1602(3) 1.4303(6) 0.6421(5) 0.0379(15) Uani 1 1 d .
N4 N 0.1427(4) 1.3102(5) 0.5026(5) 0.0402(15) Uani 1 1 d .
N5 N -0.1325(3) 0.4851(5) -0.0400(5) 0.0600(18) Uani 1 1 d .
H5A H -0.1047 0.5350 0.0040 0.072 Uiso 1 1 calc R
H5B H -0.1713 0.5074 -0.0923 0.072 Uiso 1 1 calc R
N6 N 0.2788(3) 0.1364(5) 0.7592(4) 0.0510(15) Uani 1 1 d .
N7 N 0.4517(3) 0.3595(5) 0.1773(4) 0.0454(13) Uani 1 1 d .
O1 O -0.0057(3) 0.5197(4) 0.1039(5) 0.0456(15) Uani 1 1 d .
O2 O 0.0669(3) 0.3689(4) 0.1780(4) 0.0383(12) Uani 1 1 d .
O3 O -0.2740(3) 0.1327(6) -0.1907(4) 0.0489(15) Uani 1 1 d .
O4 O -0.2088(3) -0.0208(5) -0.1206(5) 0.0491(17) Uani 1 1 d .
O5 O 0.3796(3) 0.2256(4) 0.8607(4) 0.0462(13) Uani 1 1 d .
O6 O 0.3458(2) 0.2557(4) 0.0854(3) 0.0459(11) Uani 1 1 d .
Zn1 Zn 0.14187(6) 0.48701(5) 0.24376(7) 0.03581(18) Uani 1 1 d .

loop_
_atom_site_aniso_label
_atom_site_aniso_U_11
_atom_site_aniso_U_22
_atom_site_aniso_U_33
_atom_site_aniso_U_23
_atom_site_aniso_U_13
_atom_site_aniso_U_12
C1 0.059(6) 0.033(4) 0.049(5) -0.012(4) 0.008(4) -0.002(4)
C2 0.039(4) 0.035(4) 0.048(4) -0.005(3) 0.017(4) -0.010(3)
C3 0.034(4) 0.029(4) 0.045(4) 0.020(3) 0.006(3) -0.013(3)
C4 0.036(4) 0.059(5) 0.035(4) 0.013(4) -0.005(3) -0.011(4)
C5 0.052(5) 0.044(5) 0.032(4) -0.014(3) 0.024(4) -0.014(4)
C6 0.048(4) 0.030(4) 0.041(4) 0.005(3) 0.006(4) -0.014(3)
C7 0.059(5) 0.021(3) 0.074(6) -0.002(3) 0.044(5) -0.013(3)
C8 0.024(4) 0.051(5) 0.035(4) 0.010(3) -0.002(3) -0.008(3)
C9 0.031(4) 0.069(5) 0.026(3) -0.002(3) 0.010(3) -0.012(4)
C10 0.047(5) 0.049(5) 0.042(4) -0.009(3) 0.019(4) -0.027(4)
C11 0.055(5) 0.035(4) 0.042(4) 0.001(4) 0.018(4) -0.001(4)
C12 0.025(3) 0.048(4) 0.052(4) 0.000(3) 0.017(3) -0.005(3)
C13 0.071(7) 0.034(4) 0.058(5) 0.006(4) 0.030(5) 0.009(4)
C14 0.051(6) 0.043(5) 0.077(6) 0.022(5) 0.019(5) 0.004(4)
C15 0.030(4) 0.038(4) 0.059(5) 0.017(4) 0.000(4) 0.006(3)
C16 0.029(4) 0.035(4) 0.032(3) -0.012(3) 0.000(3) -0.007(3)
C17 0.036(4) 0.051(4) 0.019(3) 0.003(3) 0.004(3) 0.015(3)
C18 0.057(5) 0.033(4) 0.031(3) -0.007(3) 0.015(4) 0.001(4)
C19 0.053(4) 0.041(4) 0.027(3) -0.003(3) 0.011(3) 0.007(3)
C20 0.053(5) 0.032(4) 0.049(4) 0.013(3) 0.009(4) 0.016(4)
C21 0.036(4) 0.039(4) 0.052(4) 0.015(4) 0.009(3) 0.013(3)
C22 0.040(4) 0.047(5) 0.034(4) 0.023(3) 0.015(3) 0.012(4)
C23 0.034(3) 0.039(3) 0.054(4) -0.005(3) 0.020(3) -0.010(3)
C24 0.066(5) 0.053(4) 0.053(4) 0.016(3) 0.024(4) 0.021(4)
C25 0.049(4) 0.037(3) 0.039(3) 0.009(3) 0.009(3) 0.002(3)
C26 0.045(4) 0.060(5) 0.033(3) 0.008(3) 0.013(3) 0.028(3)
C27 0.035(3) 0.038(3) 0.050(3) -0.008(3) 0.023(3) -0.011(3)
C28 0.050(4) 0.063(4) 0.033(3) -0.002(3) 0.016(3) -0.011(3)
N1 0.058(5) 0.031(3) 0.026(3) -0.002(3) 0.010(3) -0.004(3)
N2 0.054(4) 0.036(4) 0.048(4) -0.007(3) 0.024(3) -0.022(3)
N3 0.039(4) 0.043(4) 0.035(3) 0.005(3) 0.019(3) -0.007(3)
N4 0.045(4) 0.036(4) 0.030(3) -0.014(3) 0.008(3) -0.008(3)
N5 0.052(3) 0.052(4) 0.049(3) 0.021(3) -0.003(3) -0.017(3)
N6 0.060(4) 0.043(3) 0.037(3) 0.015(2) 0.010(3) -0.012(3)
N7 0.039(3) 0.042(3) 0.045(3) 0.017(2) 0.008(2) 0.017(2)
O1 0.046(4) 0.033(3) 0.051(3) -0.011(3) 0.015(3) -0.014(3)
O2 0.043(3) 0.024(2) 0.038(3) -0.0066(19) 0.008(2) -0.010(2)
O3 0.023(2) 0.069(4) 0.043(3) -0.014(3) 0.004(2) 0.006(2)
O4 0.050(4) 0.055(4) 0.045(3) -0.017(3) 0.023(3) 0.001(3)
O5 0.051(3) 0.044(3) 0.041(3) -0.012(2) 0.017(2) -0.014(2)
O6 0.039(2) 0.050(3) 0.050(3) -0.020(2) 0.021(2) -0.008(2)
Zn1 0.0352(3) 0.0364(3) 0.0345(3) 0.0007(5) 0.0140(2) -0.0091(5)

loop_
_atom_type_symbol
_atom_type_description
_atom_type_scat_dispersion_real
_atom_type_scat_dispersion_imag
_atom_type_scat_source
C C 0.0033 0.0016 'International Tables Vol C Tables 4.2.6.8 and 6.1.1.4'
H H 0.0000 0.0000 'International Tables Vol C Tables 4.2.6.8 and 6.1.1.4'
N N 0.0061 0.0033 'International Tables Vol C Tables 4.2.6.8 and 6.1.1.4'
O O 0.0106 0.0060 'International Tables Vol C Tables 4.2.6.8 and 6.1.1.4'
Zn Zn 0.2839 1.4301 'International Tables Vol C Tables 4.2.6.8 and 6.1.1.4'

loop_
_geom_angle_atom_site_label_1
_geom_angle_atom_site_label_2
_geom_angle_atom_site_label_3
_geom_angle
_geom_angle_site_symmetry_1
_geom_angle_site_symmetry_3
O2 C1 O1 126.2(8) . .
O2 C1 C2 119.7(7) . .
O1 C1 C2 114.1(8) . .
C3 C2 C7 122.8(7) . .
C3 C2 C1 120.5(7) . .
C7 C2 C1 116.4(7) . .
N5 C3 C2 124.6(7) . .
N5 C3 C4 119.5(7) . .
C2 C3 C4 114.8(7) . .
C5 C4 C3 123.0(7) . .
C5 C4 H4 118.5 . .
C3 C4 H4 118.5 . .
C6 C5 C4 116.0(7) . .
C6 C5 C8 120.3(7) . .
C4 C5 C8 123.6(7) . .
C7 C6 C5 126.7(8) . .
C7 C6 H6 116.6 . .
C5 C6 H6 116.6 . .
C6 C7 C2 116.6(8) . .
C6 C7 H7 121.7 . .
C2 C7 H7 121.7 . .
O3 C8 O4 120.5(7) . .
O3 C8 C5 112.3(8) . .
O4 C8 C5 127.0(7) . .
N2 C9 N1 108.9(7) . .
N2 C9 H9 125.5 . .
N1 C9 H9 125.5 . .
N1 C10 C11 106.7(7) . .
N1 C10 H10 126.7 . .
C11 C10 H10 126.7 . .
N2 C11 C10 107.7(8) . .
N2 C11 H11 126.1 . .
C10 C11 H11 126.1 . .
C13 C12 N2 111.9(6) . .
C13 C12 H12A 109.2 . .
N2 C12 H12A 109.2 . .
C13 C12 H12B 109.2 . .
N2 C12 H12B 109.2 . .
H12A C12 H12B 107.9 . .
C14 C13 C18 120.0 . .
C14 C13 C12 123.1(4) . .
C18 C13 C12 116.9(4) . .
C15 C14 C13 120.0 . .
C15 C14 H14 120.0 . .
C13 C14 H14 120.0 . .
C14 C15 C16 120.0 . .
C14 C15 H15 120.0 . .
C16 C15 H15 120.0 . .
C15 C16 C17 120.0 . .
C15 C16 C19 123.8(4) . .
C17 C16 C19 116.1(4) . .
C18 C17 C16 120.0 . .
C18 C17 H17 120.0 . .
C16 C17 H17 120.0 . .
C17 C18 C13 120.0 . .
C17 C18 H18 120.0 . .
C13 C18 H18 120.0 . .
N4 C19 C16 102.0(5) . .
N4 C19 H19A 111.4 . .
C16 C19 H19A 111.4 . .
N4 C19 H19B 111.4 . .
C16 C19 H19B 111.4 . .
H19A C19 H19B 109.2 . .
N3 C20 N4 106.9(7) . .
N3 C20 H20 126.5 . .
N4 C20 H20 126.5 . .
C22 C21 N3 109.6(7) . .
C22 C21 H21 125.2 . .
N3 C21 H21 125.2 . .
C21 C22 N4 106.5(7) . .
C21 C22 H22 126.7 . .
N4 C22 H22 126.7 . .
O5 C23 N6 110.3(6) . .
O5 C23 H23 124.8 . .
N6 C23 H23 124.8 . .
N6 C24 H24A 109.5 . .
N6 C24 H24B 109.5 . .
H24A C24 H24B 109.5 . .
N6 C24 H24C 109.5 . .
H24A C24 H24C 109.5 . .
H24B C24 H24C 109.5 . .
N6 C25 H25A 109.5 . .
N6 C25 H25B 109.5 . .
H25A C25 H25B 109.5 . .
N6 C25 H25C 109.5 . .
H25A C25 H25C 109.5 . .
H25B C25 H25C 109.5 . .
O6 C26 N7 117.1(6) . .
O6 C26 H26 121.5 . .
N7 C26 H26 121.5 . .
N7 C27 H27A 109.5 . .
N7 C27 H27B 109.5 . .
H27A C27 H27B 109.5 . .
N7 C27 H27C 109.5 . .
H27A C27 H27C 109.5 . .
H27B C27 H27C 109.5 . .
N7 C28 H28A 109.5 . .
N7 C28 H28B 109.5 . .
H28A C28 H28B 109.5 . .
N7 C28 H28C 109.5 . .
H28A C28 H28C 109.5 . .
H28B C28 H28C 109.5 . .
C9 N1 C10 108.2(7) . .
C9 N1 Zn1 128.5(6) . .
C10 N1 Zn1 123.1(5) . .
C9 N2 C11 108.3(7) . .
C9 N2 C12 125.3(7) . .
C11 N2 C12 124.5(8) . .
C20 N3 C21 107.9(7) . .
C20 N3 Zn1 123.4(5) . 2_575
C21 N3 Zn1 128.7(5) . 2_575
C22 N4 C20 108.6(6) . .
C22 N4 C19 127.9(8) . .
C20 N4 C19 123.1(7) . .
C3 N5 H5A 120.0 . .
C3 N5 H5B 120.0 . .
H5A N5 H5B 120.0 . .
C23 N6 C24 114.9(6) . .
C23 N6 C25 126.5(6) . .
C24 N6 C25 118.6(5) . .
C26 N7 C27 115.9(5) . .
C26 N7 C28 113.2(6) . .
C27 N7 C28 130.8(5) . .
C1 O2 Zn1 111.9(5) . .
C8 O3 Zn1 113.8(6) . 4_454
N3 Zn1 N1 119.07(16) 2_574 .
N3 Zn1 O2 111.4(3) 2_574 .
N1 Zn1 O2 110.6(3) . .
N3 Zn1 O3 105.5(3) 2_574 4
N1 Zn1 O3 112.9(3) . 4
O2 Zn1 O3 94.53(15) . 4

loop_
_geom_bond_atom_site_label_1
_geom_bond_atom_site_label_2
_geom_bond_distance
_geom_bond_site_symmetry_2
C1 O2 1.242(10) .
C1 O1 1.270(9) .
C1 C2 1.518(11) .
C2 C3 1.395(10) .
C2 C7 1.411(10) .
C3 N5 1.254(9) .
C3 C4 1.445(10) .
C4 C5 1.377(11) .
C4 H4 0.9300 .
C5 C6 1.364(11) .
C5 C8 1.498(10) .
C6 C7 1.331(10) .
C6 H6 0.9300 .
C7 H7 0.9300 .
C8 O3 1.240(9) .
C8 O4 1.279(10) .
C9 N2 1.367(11) .
C9 N1 1.384(9) .
C9 H9 0.9300 .
C10 N1 1.399(11) .
C10 C11 1.413(12) .
C10 H10 0.9300 .
C11 N2 1.395(12) .
C11 H11 0.9300 .
C12 C13 1.481(9) .
C12 N2 1.487(10) .
C12 H12A 0.9700 .
C12 H12B 0.9700 .
C13 C14 1.3900 .
C13 C18 1.3900 .
C14 C15 1.3900 .
C14 H14 0.9300 .
C15 C16 1.3900 .
C15 H15 0.9300 .
C16 C17 1.3900 .
C16 C19 1.534(8) .
C17 C18 1.3900 .
C17 H17 0.9300 .
C18 H18 0.9300 .
C19 N4 1.497(9) .
C19 H19A 0.9700 .
C19 H19B 0.9700 .
C20 N3 1.411(10) .
C20 N4 1.473(12) .
C20 H20 0.9300 .
C21 C22 1.424(12) .
C21 N3 1.448(10) .
C21 H21 0.9300 .
C22 N4 1.432(11) .
C22 H22 0.9300 .
C23 O5 1.234(8) .
C23 N6 1.445(8) .
C23 H23 0.9300 .
C24 N6 1.479(10) .
C24 H24A 0.9600 .
C24 H24B 0.9600 .
C24 H24C 0.9600 .
C25 N6 1.548(9) .
C25 H25A 0.9600 .
C25 H25B 0.9600 .
C25 H25C 0.9600 .
C26 O6 1.277(9) .
C26 N7 1.453(10) .
C26 H26 0.9300 .
C27 N7 1.506(8) .
C27 H27A 0.9600 .
C27 H27B 0.9600 .
C27 H27C 0.9600 .
C28 N7 1.512(9) .
C28 H28A 0.9600 .
C28 H28B 0.9600 .
C28 H28C 0.9600 .
N1 Zn1 1.951(7) .
N3 Zn1 1.905(7) 2_575
N5 H5A 0.8600 .
N5 H5B 0.8600 .
O2 Zn1 1.967(5) .
O3 Zn1 2.095(6) 4_454
Zn1 N3 1.905(7) 2_574
Zn1 O3 2.095(6) 4

loop_
_geom_torsion_atom_site_label_1
_geom_torsion_atom_site_label_2
_geom_torsion_atom_site_label_3
_geom_torsion_atom_site_label_4
_geom_torsion
_geom_torsion_site_symmetry_4
O2 C1 C2 C3 -167.6(8) .
O1 C1 C2 C3 13.0(13) .
O2 C1 C2 C7 7.1(13) .
O1 C1 C2 C7 -172.4(8) .
C7 C2 C3 N5 168.0(8) .
C1 C2 C3 N5 -17.7(13) .
C7 C2 C3 C4 -0.3(12) .
C1 C2 C3 C4 174.0(8) .
N5 C3 C4 C5 -167.0(9) .
C2 C3 C4 C5 1.9(12) .
C3 C4 C5 C6 -1.6(13) .
C3 C4 C5 C8 -179.9(8) .
C4 C5 C6 C7 -0.5(13) .
C8 C5 C6 C7 177.8(9) .
C5 C6 C7 C2 2.0(12) .
C3 C2 C7 C6 -1.6(13) .
C1 C2 C7 C6 -176.0(8) .
C6 C5 C8 O3 169.1(7) .
C4 C5 C8 O3 -12.7(12) .
C6 C5 C8 O4 -6.0(13) .
C4 C5 C8 O4 172.2(9) .
N1 C10 C11 N2 0.3(9) .
N2 C12 C13 C14 -79.3(7) .
N2 C12 C13 C18 100.2(7) .
C18 C13 C14 C15 0.0 .
C12 C13 C14 C15 179.5(5) .
C13 C14 C15 C16 0.0 .
C14 C15 C16 C17 0.0 .
C14 C15 C16 C19 -178.0(4) .
C15 C16 C17 C18 0.0 .
C19 C16 C17 C18 178.2(4) .
C16 C17 C18 C13 0.0 .
C14 C13 C18 C17 0.0 .
C12 C13 C18 C17 -179.5(5) .
C15 C16 C19 N4 -95.8(6) .
C17 C16 C19 N4 86.1(6) .
N3 C21 C22 N4 -2.3(8) .
N2 C9 N1 C10 4.6(9) .
N2 C9 N1 Zn1 179.1(5) .
C11 C10 N1 C9 -2.9(9) .
C11 C10 N1 Zn1 -177.8(5) .
N1 C9 N2 C11 -4.4(9) .
N1 C9 N2 C12 -169.3(7) .
C10 C11 N2 C9 2.5(9) .
C10 C11 N2 C12 167.6(7) .
C13 C12 N2 C9 89.4(9) .
C13 C12 N2 C11 -73.1(10) .
N4 C20 N3 C21 5.3(8) .
N4 C20 N3 Zn1 -174.8(5) 2_575
C22 C21 N3 C20 -1.9(9) .
C22 C21 N3 Zn1 178.1(5) 2_575
C21 C22 N4 C20 5.6(8) .
C21 C22 N4 C19 178.8(7) .
N3 C20 N4 C22 -6.8(8) .
N3 C20 N4 C19 179.6(7) .
C16 C19 N4 C22 79.4(9) .
C16 C19 N4 C20 -108.3(7) .
O5 C23 N6 C24 173.7(6) .
O5 C23 N6 C25 -4.1(8) .
O6 C26 N7 C27 4.8(9) .
O6 C26 N7 C28 -174.8(6) .
O1 C1 O2 Zn1 -4.9(12) .
C2 C1 O2 Zn1 175.7(6) .
O4 C8 O3 Zn1 7.9(10) 4_454
C5 C8 O3 Zn1 -167.5(5) 4_454
C9 N1 Zn1 N3 -72.1(8) 2_574
C10 N1 Zn1 N3 101.7(7) 2_574
C9 N1 Zn1 O2 157.0(6) .
C10 N1 Zn1 O2 -29.3(7) .
C9 N1 Zn1 O3 52.5(7) 4
C10 N1 Zn1 O3 -133.8(6) 4
C1 O2 Zn1 N3 -62.2(6) 2_574
C1 O2 Zn1 N1 72.6(6) .
C1 O2 Zn1 O3 -170.8(6) 4
